data_1515983
loop_
_publ_author_name
'Dethe, Dattatraya H.'
'Erande, Rohan D.'
'Dherange, Balu D.'

_publ_section_title
;
 Remarkable switch of regioselectivity in diels-alder reaction: divergent
 total synthesis of borreverine, caulindoles, and flinderoles.
;
_journal_issue 10
_journal_name_full 'Organic letters'
_journal_page_first 2764
_journal_page_last 2767
_journal_paper_doi 10.1021/ol501078d
_journal_volume 16
_journal_year 2014
_chemical_formula_sum 'C36 H44 N4 O4'
_chemical_formula_weight 596.75
_chemical_name_systematic
; 
 ? 
;
_space_group_IT_number 61
_symmetry_cell_setting orthorhombic
_symmetry_space_group_name_Hall '-P 2ac 2ab'
_symmetry_space_group_name_H-M 'P b c a'
_atom_sites_solution_hydrogens geom
_atom_sites_solution_primary direct
_atom_sites_solution_secondary difmap
_audit_creation_method SHELXL-97
_cell_angle_alpha 90.000(5)
_cell_angle_beta 90.000(5)
_cell_angle_gamma 90.000(5)
_cell_formula_units_Z 8
_cell_length_a 12.802(5)
_cell_length_b 19.593(5)
_cell_length_c 25.555(5)
_cell_measurement_reflns_used 7993
_cell_measurement_temperature 293(2)
_cell_measurement_theta_max 27.66
_cell_measurement_theta_min 2.25
_cell_volume 6410(3)
_computing_cell_refinement 'Bruker SAINT'
_computing_data_collection 'Bruker APEX2'
_computing_data_reduction 'Bruker SAINT'
_computing_molecular_graphics 'Bruker SHELXTL'
_computing_publication_material 'Bruker SHELXTL'
_computing_structure_refinement 'SHELXL-97 (Sheldrick, 2008)'
_computing_structure_solution 'SHELXS-97 (Sheldrick, 2008)'
_diffrn_ambient_temperature 293(2)
_diffrn_measured_fraction_theta_full 0.999
_diffrn_measured_fraction_theta_max 0.999
_diffrn_radiation_monochromator graphite
_diffrn_radiation_source 'fine-focus sealed tube'
_diffrn_radiation_type MoK\a
_diffrn_radiation_wavelength 0.71069
_diffrn_reflns_av_R_equivalents 0.0836
_diffrn_reflns_av_sigmaI/netI 0.0519
_diffrn_reflns_limit_h_max 14
_diffrn_reflns_limit_h_min -15
_diffrn_reflns_limit_k_max 23
_diffrn_reflns_limit_k_min -19
_diffrn_reflns_limit_l_max 30
_diffrn_reflns_limit_l_min -30
_diffrn_reflns_number 44162
_diffrn_reflns_theta_full 25.50
_diffrn_reflns_theta_max 25.50
_diffrn_reflns_theta_min 2.06
_exptl_absorpt_coefficient_mu 0.081
_exptl_crystal_density_diffrn 1.237
_exptl_crystal_density_method 'not measured'
_exptl_crystal_F_000 2560
_refine_diff_density_max 1.611
_refine_diff_density_min -0.668
_refine_diff_density_rms 0.090
_refine_ls_extinction_method none
_refine_ls_goodness_of_fit_ref 1.093
_refine_ls_hydrogen_treatment mixed
_refine_ls_matrix_type full
_refine_ls_number_parameters 402
_refine_ls_number_reflns 5959
_refine_ls_number_restraints 0
_refine_ls_restrained_S_all 1.093
_refine_ls_R_factor_all 0.1482
_refine_ls_R_factor_gt 0.0999
_refine_ls_shift/su_max 0.000
_refine_ls_shift/su_mean 0.000
_refine_ls_structure_factor_coef Fsqd
_refine_ls_weighting_details 'calc w=1/[\s^2^(Fo^2^)+(0.1175P)^2^+21.9236P] where P=(Fo^2^+2Fc^2^)/3'
_refine_ls_weighting_scheme calc
_refine_ls_wR_factor_gt 0.2462
_refine_ls_wR_factor_ref 0.2831
_reflns_number_gt 3904
_reflns_number_total 5959
_reflns_threshold_expression >2sigma(I)
_cod_data_source_file ol501078d_si_007.cif
_cod_data_source_block 31julc_0m
_cod_depositor_comments
;
The following automatic conversions were performed:

'_symmetry_cell_setting' value 'Orthorhombic' changed to
'orthorhombic' according to
/usr/data/users/saulius/crontab/automatic-downloads/rss-feeds/ACS/lib/dictionaries/cif_core.dic
dictionary named 'cif_core.dic' version 2.4.2 from 2011-04-26.

Automatic conversion script
Id: cif_fix_values 2281 2013-09-26 08:29:07Z andrius 

 Adding full bibliography for 1515980--1515987.cif.
;
_cod_original_sg_symbol_H-M 'Pbca '
_cod_database_code 1515983

loop_
_symmetry_equiv_pos_as_xyz
'x, y, z'
'-x+1/2, -y, z+1/2'
'x+1/2, -y+1/2, -z'
'-x, y+1/2, -z+1/2'
'-x, -y, -z'
'x-1/2, y, -z-1/2'
'-x-1/2, y-1/2, z'
'x, -y-1/2, z-1/2'

loop_
_atom_site_label
_atom_site_type_symbol
_atom_site_fract_x
_atom_site_fract_y
_atom_site_fract_z
_atom_site_U_iso_or_equiv
_atom_site_adp_type
_atom_site_occupancy
_atom_site_symmetry_multiplicity
_atom_site_calc_flag
_atom_site_refinement_flags
O1 O 0.2979(2) 0.13664(16) 0.43833(12) 0.0283(8) Uani 1 1 d .
O2 O 0.4513(2) 0.18198(18) 0.40958(13) 0.0348(8) Uani 1 1 d .
O3 O 0.7214(2) 0.28007(16) 0.68458(12) 0.0287(7) Uani 1 1 d .
O4 O 0.5836(3) 0.26966(18) 0.62973(13) 0.0407(9) Uani 1 1 d .
N1 N 0.3608(3) 0.23034(18) 0.47736(14) 0.0242(8) Uani 1 1 d .
N2 N 0.1728(3) 0.25184(18) 0.48286(13) 0.0196(8) Uani 1 1 d .
H2 H 0.1343 0.2218 0.4677 0.024 Uiso 1 1 calc R
N3 N 0.1420(3) 0.36760(18) 0.63639(13) 0.0231(8) Uani 1 1 d .
H3 H 0.0931 0.3552 0.6153 0.028 Uiso 1 1 calc R
N4 N 0.5904(4) 0.3527(3) 0.6905(2) 0.0609(16) Uani 1 1 d .
H4 H 0.6248 0.3712 0.7157 0.073 Uiso 1 1 calc R
C1 C 0.2119(4) 0.0404(3) 0.40165(19) 0.0382(12) Uani 1 1 d .
H1A H 0.2101 0.0177 0.4349 0.057 Uiso 1 1 calc R
H1B H 0.2131 0.0071 0.3741 0.057 Uiso 1 1 calc R
H1C H 0.1510 0.0686 0.3980 0.057 Uiso 1 1 calc R
C2 C 0.3077(4) 0.0839(2) 0.39844(18) 0.0311(11) Uani 1 1 d .
H2A H 0.3697 0.0565 0.4047 0.037 Uiso 1 1 calc R
H2B H 0.3134 0.1044 0.3640 0.037 Uiso 1 1 calc R
C3 C 0.3763(3) 0.1835(2) 0.43972(18) 0.0285(11) Uani 1 1 d .
C4 C 0.4246(4) 0.2932(3) 0.47618(19) 0.0317(11) Uani 1 1 d .
H4A H 0.4003 0.3244 0.4493 0.038 Uiso 1 1 calc R
H4B H 0.4977 0.2828 0.4701 0.038 Uiso 1 1 calc R
C5 C 0.4081(3) 0.3227(3) 0.53051(17) 0.0279(10) Uani 1 1 d .
H5A H 0.4178 0.3718 0.5306 0.034 Uiso 1 1 calc R
H5B H 0.4556 0.3023 0.5556 0.034 Uiso 1 1 calc R
C6 C 0.2931(3) 0.3037(2) 0.54301(17) 0.0219(9) Uani 1 1 d .
C7 C 0.2679(3) 0.2373(2) 0.51170(16) 0.0203(9) Uani 1 1 d .
C8 C 0.1532(3) 0.3219(2) 0.48346(16) 0.0206(9) Uani 1 1 d .
C9 C 0.0801(3) 0.3571(2) 0.45360(17) 0.0257(10) Uani 1 1 d .
H9 H 0.0391 0.3351 0.4287 0.031 Uiso 1 1 calc R
C10 C 0.0709(4) 0.4274(2) 0.46274(18) 0.0299(11) Uani 1 1 d .
H10 H 0.0217 0.4524 0.4441 0.036 Uiso 1 1 calc R
C11 C 0.1337(4) 0.4606(3) 0.49902(18) 0.0321(11) Uani 1 1 d .
H11 H 0.1266 0.5073 0.5042 0.038 Uiso 1 1 calc R
C12 C 0.2065(4) 0.4243(2) 0.52726(17) 0.0275(10) Uani 1 1 d .
H12 H 0.2488 0.4465 0.5515 0.033 Uiso 1 1 calc R
C13 C 0.2165(3) 0.3547(2) 0.51950(16) 0.0219(10) Uani 1 1 d .
C14 C 0.2541(4) 0.1818(2) 0.55284(16) 0.0247(10) Uani 1 1 d .
H14 H 0.3235 0.1658 0.5634 0.030 Uiso 1 1 calc R
C15 C 0.1870(4) 0.1200(2) 0.54130(18) 0.0272(10) Uani 1 1 d .
H15 H 0.1889 0.1010 0.5080 0.033 Uiso 1 1 calc R
C16 C 0.1261(4) 0.0922(2) 0.57696(18) 0.0328(11) Uani 1 1 d .
C17 C 0.1127(6) 0.1211(3) 0.63171(18) 0.0526(18) Uani 1 1 d .
H17A H 0.1162 0.0838 0.6566 0.063 Uiso 1 1 calc R
H17B H 0.0435 0.1410 0.6343 0.063 Uiso 1 1 calc R
C18 C 0.1926(5) 0.1749(3) 0.64743(19) 0.0483(15) Uani 1 1 d .
C19 C 0.2060(4) 0.2221(2) 0.59909(17) 0.0283(11) Uani 1 1 d .
H19 H 0.1364 0.2375 0.5884 0.034 Uiso 1 1 calc R
C20 C 0.2773(4) 0.2855(2) 0.60230(17) 0.0262(10) Uani 1 1 d .
H20 H 0.3451 0.2698 0.6155 0.031 Uiso 1 1 calc R
C21 C 0.0570(5) 0.0319(3) 0.5651(2) 0.0430(13) Uani 1 1 d .
H21A H 0.0687 0.0173 0.5297 0.064 Uiso 1 1 calc R
H21B H -0.0148 0.0449 0.5693 0.064 Uiso 1 1 calc R
H21C H 0.0732 -0.0047 0.5887 0.064 Uiso 1 1 calc R
C22 C 0.2972(6) 0.1412(3) 0.6637(2) 0.070(2) Uani 1 1 d .
H22A H 0.2867 0.1144 0.6947 0.106 Uiso 1 1 calc R
H22B H 0.3483 0.1759 0.6704 0.106 Uiso 1 1 calc R
H22C H 0.3214 0.1122 0.6359 0.106 Uiso 1 1 calc R
C23 C 0.1506(7) 0.2151(3) 0.6943(2) 0.066(2) Uani 1 1 d .
H23A H 0.0917 0.2420 0.6835 0.100 Uiso 1 1 calc R
H23B H 0.2043 0.2447 0.7074 0.100 Uiso 1 1 calc R
H23C H 0.1295 0.1840 0.7213 0.100 Uiso 1 1 calc R
C24 C 0.2422(4) 0.3407(2) 0.63767(18) 0.0289(11) Uani 1 1 d .
C25 C 0.2965(4) 0.3709(3) 0.6779(2) 0.0442(14) Uani 1 1 d .
C26 C 0.2286(3) 0.4215(2) 0.70089(17) 0.0275(10) Uani 1 1 d .
C27 C 0.1332(3) 0.4175(2) 0.67447(16) 0.0224(9) Uani 1 1 d .
C28 C 0.0481(4) 0.4577(2) 0.68810(17) 0.0299(11) Uani 1 1 d .
H28 H -0.0150 0.4543 0.6703 0.036 Uiso 1 1 calc R
C29 C 0.0605(4) 0.5026(2) 0.72864(17) 0.0295(11) Uani 1 1 d .
H29 H 0.0047 0.5304 0.7383 0.035 Uiso 1 1 calc R
C30 C 0.1549(4) 0.5078(2) 0.75592(19) 0.0320(11) Uani 1 1 d .
H30 H 0.1606 0.5387 0.7834 0.038 Uiso 1 1 calc R
C31 C 0.2403(4) 0.4676(3) 0.7426(2) 0.0402(13) Uani 1 1 d .
H31 H 0.3031 0.4710 0.7607 0.048 Uiso 1 1 calc R
C32 C 0.4047(5) 0.3456(3) 0.7009(2) 0.0546(16) Uani 1 1 d .
H32A H 0.4089 0.3553 0.7381 0.065 Uiso 1 1 calc R
H32B H 0.4130 0.2969 0.6957 0.065 Uiso 1 1 calc R
C33 C 0.4848(5) 0.3830(3) 0.6726(2) 0.0536(16) Uani 1 1 d .
H33A H 0.4812 0.4313 0.6808 0.064 Uiso 1 1 calc R
H33B H 0.4759 0.3773 0.6351 0.064 Uiso 1 1 calc R
C34 C 0.6274(4) 0.2974(3) 0.6663(2) 0.0340(12) Uani 1 1 d .
C35 C 0.7646(5) 0.2196(4) 0.6615(3) 0.073(2) Uani 1 1 d .
H35A H 0.7769 0.2266 0.6244 0.088 Uiso 1 1 calc R
H35B H 0.7169 0.1815 0.6656 0.088 Uiso 1 1 calc R
C36 C 0.8653(7) 0.2051(5) 0.6890(4) 0.099(3) Uani 1 1 d .
H36A H 0.9142 0.2410 0.6817 0.149 Uiso 1 1 calc R
H36B H 0.8932 0.1625 0.6768 0.149 Uiso 1 1 calc R
H36C H 0.8532 0.2026 0.7260 0.149 Uiso 1 1 calc R

loop_
_atom_site_aniso_label
_atom_site_aniso_U_11
_atom_site_aniso_U_22
_atom_site_aniso_U_33
_atom_site_aniso_U_23
_atom_site_aniso_U_13
_atom_site_aniso_U_12
O1 0.0273(17) 0.0300(18) 0.0276(17) -0.0091(14) 0.0039(13) 0.0029(14)
O2 0.0185(17) 0.048(2) 0.038(2) -0.0126(16) 0.0076(14) 0.0057(15)
O3 0.0235(17) 0.0373(18) 0.0254(16) -0.0004(14) -0.0007(13) 0.0068(14)
O4 0.040(2) 0.045(2) 0.037(2) -0.0199(17) -0.0171(17) 0.0088(17)
N1 0.0175(19) 0.028(2) 0.027(2) -0.0084(16) 0.0023(15) -0.0022(15)
N2 0.0182(18) 0.0221(18) 0.0186(17) -0.0016(15) -0.0019(14) 0.0026(15)
N3 0.0177(19) 0.034(2) 0.0177(18) -0.0037(15) 0.0009(14) -0.0042(16)
N4 0.033(3) 0.079(4) 0.071(4) -0.039(3) -0.022(2) 0.017(3)
C1 0.053(3) 0.035(3) 0.027(2) -0.007(2) -0.004(2) -0.007(2)
C2 0.045(3) 0.026(2) 0.022(2) -0.0079(19) 0.004(2) 0.001(2)
C3 0.019(2) 0.037(3) 0.029(2) -0.007(2) -0.0049(19) 0.006(2)
C4 0.019(2) 0.043(3) 0.033(3) -0.012(2) -0.002(2) -0.003(2)
C5 0.018(2) 0.039(3) 0.027(2) -0.010(2) 0.0014(18) -0.004(2)
C6 0.019(2) 0.025(2) 0.022(2) -0.0046(18) -0.0028(17) 0.0023(18)
C7 0.008(2) 0.030(2) 0.023(2) -0.0098(18) -0.0042(16) 0.0037(17)
C8 0.017(2) 0.028(2) 0.017(2) -0.0019(17) 0.0055(17) -0.0007(18)
C9 0.018(2) 0.036(3) 0.023(2) 0.0035(19) 0.0036(18) 0.006(2)
C10 0.028(3) 0.036(3) 0.026(2) 0.003(2) 0.007(2) 0.002(2)
C11 0.034(3) 0.039(3) 0.024(2) 0.007(2) 0.013(2) 0.006(2)
C12 0.030(3) 0.029(2) 0.023(2) -0.0056(19) 0.0101(19) -0.003(2)
C13 0.016(2) 0.033(2) 0.017(2) -0.0008(18) 0.0019(16) 0.0039(19)
C14 0.028(2) 0.027(2) 0.019(2) -0.0062(18) -0.0011(19) 0.0039(19)
C15 0.026(2) 0.029(2) 0.027(2) 0.001(2) 0.000(2) 0.0059(19)
C16 0.042(3) 0.028(2) 0.028(2) 0.003(2) 0.001(2) 0.005(2)
C17 0.109(5) 0.034(3) 0.015(2) 0.000(2) 0.005(3) -0.024(3)
C18 0.083(5) 0.045(3) 0.017(2) 0.004(2) -0.008(3) -0.009(3)
C19 0.038(3) 0.029(3) 0.018(2) -0.0042(19) -0.006(2) -0.003(2)
C20 0.025(2) 0.030(3) 0.023(2) -0.0076(19) -0.0067(18) -0.001(2)
C21 0.062(4) 0.026(3) 0.040(3) 0.000(2) 0.005(3) -0.005(2)
C22 0.115(6) 0.050(4) 0.047(4) 0.018(3) -0.049(4) 0.009(4)
C23 0.124(6) 0.061(4) 0.015(3) -0.003(3) 0.011(3) -0.028(4)
C24 0.021(2) 0.040(3) 0.026(2) -0.007(2) -0.0053(19) -0.002(2)
C25 0.026(3) 0.059(4) 0.047(3) -0.029(3) -0.018(2) 0.009(2)
C26 0.024(2) 0.038(3) 0.020(2) -0.012(2) 0.0000(18) -0.001(2)
C27 0.026(2) 0.026(2) 0.015(2) 0.0013(17) 0.0035(18) -0.0024(19)
C28 0.031(3) 0.039(3) 0.020(2) 0.002(2) 0.0069(19) -0.002(2)
C29 0.032(3) 0.036(3) 0.021(2) 0.002(2) 0.0041(19) -0.002(2)
C30 0.039(3) 0.030(3) 0.026(2) -0.004(2) 0.006(2) -0.001(2)
C31 0.036(3) 0.050(3) 0.034(3) -0.013(2) -0.005(2) 0.000(2)
C32 0.075(4) 0.058(4) 0.031(3) -0.002(3) 0.010(3) -0.016(3)
C33 0.090(5) 0.039(3) 0.032(3) 0.004(2) 0.001(3) 0.000(3)
C34 0.026(3) 0.036(3) 0.040(3) -0.012(2) -0.007(2) 0.004(2)
C35 0.045(4) 0.122(6) 0.052(4) -0.039(4) -0.017(3) 0.044(4)
C36 0.080(6) 0.137(8) 0.081(6) 0.017(6) 0.003(5) 0.023(6)

loop_
_atom_type_symbol
_atom_type_description
_atom_type_scat_dispersion_real
_atom_type_scat_dispersion_imag
_atom_type_scat_source
C C 0.0033 0.0016 'International Tables Vol C Tables 4.2.6.8 and 6.1.1.4'
H H 0.0000 0.0000 'International Tables Vol C Tables 4.2.6.8 and 6.1.1.4'
N N 0.0061 0.0033 'International Tables Vol C Tables 4.2.6.8 and 6.1.1.4'
O O 0.0106 0.0060 'International Tables Vol C Tables 4.2.6.8 and 6.1.1.4'

loop_
_geom_angle_atom_site_label_1
_geom_angle_atom_site_label_2
_geom_angle_atom_site_label_3
_geom_angle
C3 O1 C2 115.6(3)
C34 O3 C35 114.5(4)
C3 N1 C4 118.2(4)
C3 N1 C7 127.2(4)
C4 N1 C7 112.2(3)
C8 N2 C7 109.8(3)
C27 N3 C24 109.1(4)
C34 N4 C33 119.0(4)
O1 C2 C1 107.1(4)
O2 C3 N1 125.4(4)
O2 C3 O1 122.8(4)
N1 C3 O1 111.7(4)
N1 C4 C5 102.8(4)
C4 C5 C6 103.3(3)
C13 C6 C5 111.9(4)
C13 C6 C7 102.2(3)
C5 C6 C7 106.9(3)
C13 C6 C20 116.5(3)
C5 C6 C20 112.0(3)
C7 C6 C20 106.2(3)
N2 C7 N1 113.0(3)
N2 C7 C14 113.1(3)
N1 C7 C14 115.9(3)
N2 C7 C6 105.6(3)
N1 C7 C6 102.4(3)
C14 C7 C6 105.4(3)
C13 C8 C9 121.9(4)
C13 C8 N2 111.0(4)
C9 C8 N2 127.1(4)
C8 C9 C10 116.9(4)
C11 C10 C9 121.6(5)
C12 C11 C10 120.0(5)
C11 C12 C13 119.7(4)
C12 C13 C8 119.9(4)
C12 C13 C6 130.5(4)
C8 C13 C6 109.5(4)
C15 C14 C7 120.2(4)
C15 C14 C19 109.4(4)
C7 C14 C19 102.1(3)
C16 C15 C14 122.1(4)
C15 C16 C21 122.1(5)
C15 C16 C17 123.4(5)
C21 C16 C17 114.3(4)
C16 C17 C18 115.1(5)
C17 C18 C23 109.0(5)
C17 C18 C22 110.8(5)
C23 C18 C22 108.3(5)
C17 C18 C19 106.0(4)
C23 C18 C19 110.8(5)
C22 C18 C19 111.8(5)
C20 C19 C14 102.5(4)
C20 C19 C18 120.2(4)
C14 C19 C18 110.4(4)
C24 C20 C19 116.2(4)
C24 C20 C6 117.6(4)
C19 C20 C6 102.0(3)
C25 C24 N3 108.8(4)
C25 C24 C20 128.2(4)
N3 C24 C20 123.0(4)
C24 C25 C26 107.2(4)
C24 C25 C32 125.8(5)
C26 C25 C32 126.2(4)
C27 C26 C31 119.7(4)
C27 C26 C25 107.0(4)
C31 C26 C25 133.3(4)
N3 C27 C28 129.8(4)
N3 C27 C26 107.9(4)
C28 C27 C26 122.2(4)
C29 C28 C27 117.6(4)
C28 C29 C30 121.6(5)
C31 C30 C29 121.1(5)
C30 C31 C26 117.8(5)
C33 C32 C25 105.9(5)
C32 C33 N4 106.0(5)
O4 C34 N4 123.6(5)
O4 C34 O3 124.7(4)
N4 C34 O3 111.5(4)
O3 C35 C36 107.2(6)

loop_
_geom_bond_atom_site_label_1
_geom_bond_atom_site_label_2
_geom_bond_distance
O1 C3 1.361(6)
O1 C2 1.457(5)
O2 C3 1.232(6)
O3 C34 1.334(6)
O3 C35 1.436(7)
O4 C34 1.219(6)
N1 C3 1.344(6)
N1 C4 1.478(6)
N1 C7 1.484(5)
N2 C8 1.395(6)
N2 C7 1.452(5)
N3 C27 1.384(5)
N3 C24 1.388(6)
N4 C34 1.334(7)
N4 C33 1.547(8)
C1 C2 1.496(7)
C4 C5 1.519(6)
C5 C6 1.551(6)
C6 C13 1.523(6)
C6 C7 1.561(6)
C6 C20 1.569(6)
C7 C14 1.523(6)
C8 C13 1.385(6)
C8 C9 1.391(6)
C9 C10 1.401(7)
C10 C11 1.389(7)
C11 C12 1.376(7)
C12 C13 1.385(6)
C14 C15 1.514(6)
C14 C19 1.549(6)
C15 C16 1.317(7)
C16 C21 1.506(7)
C16 C17 1.519(7)
C17 C18 1.523(8)
C18 C23 1.531(8)
C18 C22 1.549(9)
C18 C19 1.552(7)
C19 C20 1.544(6)
C20 C24 1.479(6)
C24 C25 1.375(7)
C25 C26 1.444(7)
C25 C32 1.584(8)
C26 C27 1.398(6)
C26 C31 1.405(7)
C27 C28 1.389(6)
C28 C29 1.368(7)
C29 C30 1.399(7)
C30 C31 1.391(7)
C32 C33 1.453(8)
C35 C36 1.495(10)
